data_7046660
loop_
_publ_author_name
'Benmansour, Samia'
'Cerezo-Navarrete, Christian'
'Canet-Ferrer, Josep'
'Mu\~noz-Matutano, Guillermo'
'Mart\'inez-Pastor, Juan'
'G\'omez-Garc\'ia, Carlos J'

_publ_section_title
;
 A fluorescent layered oxalato-based canted antiferromagnet.
;
_journal_issue 34
_journal_name_full 'Dalton transactions (Cambridge, England : 2003)'
_journal_page_first 11909
_journal_page_last 11916
_journal_paper_doi 10.1039/c8dt01473f
_journal_volume 47
_journal_year 2018
_chemical_formula_moiety C6O12FeMn,C21H21N2O2
_chemical_formula_sum 'C27 H21 Fe Mn N2 O14'
_chemical_formula_weight 708.25
_space_group_crystal_system monoclinic
_space_group_IT_number 14
_space_group_name_Hall '-P 2ybc'
_space_group_name_H-M_alt 'P 1 21/c 1'
_symmetry_space_group_name_Hall '-P 2ybc'
_symmetry_space_group_name_H-M 'P 1 21/c 1'
_atom_sites_solution_hydrogens geom
_audit_creation_method SHELXL-2014/7
_audit_update_record
;
2018-03-12 deposited with the CCDC.
2018-06-11 downloaded from the CCDC.
;
_cell_angle_alpha 90
_cell_angle_beta 90.769(6)
_cell_angle_gamma 90
_cell_formula_units_Z 4
_cell_length_a 18.2752(13)
_cell_length_b 16.6110(11)
_cell_length_c 9.2679(7)
_cell_measurement_reflns_used 2614
_cell_measurement_temperature 120(2)
_cell_measurement_theta_max 25.0619
_cell_measurement_theta_min 3.1035
_cell_volume 2813.2(3)
_computing_data_collection
;
CrysAlisPro, Agilent Technologies,
Version 1.171.35.19 (release 27-10-2011 CrysAlis171 .NET)
(compiled Oct 27 2011,15:02:11)
;
_computing_molecular_graphics 'Ortep for Windows (Farrugia, 2012)'
_computing_publication_material 'WinGX publication routines (Farrugia, 2012)'
_computing_structure_refinement 'SHELXL-2014/7 (Sheldrick, 2014)'
_computing_structure_solution 'SHELXT-2014 (Sheldrick, 2014)'
_diffrn_ambient_temperature 120(2)
_diffrn_measured_fraction_theta_full 0.998
_diffrn_measured_fraction_theta_max 0.992
_diffrn_measurement_device_type 'SuperNova, Single source at offset), Sapphire3'
_diffrn_measurement_method '\w scans'
_diffrn_radiation_type MoK\a
_diffrn_radiation_wavelength 0.71073
_diffrn_reflns_av_R_equivalents 0.2131
_diffrn_reflns_av_unetI/netI 0.1142
_diffrn_reflns_Laue_measured_fraction_full 0.998
_diffrn_reflns_Laue_measured_fraction_max 0.992
_diffrn_reflns_limit_h_max 21
_diffrn_reflns_limit_h_min -21
_diffrn_reflns_limit_k_max 19
_diffrn_reflns_limit_k_min -19
_diffrn_reflns_limit_l_max 11
_diffrn_reflns_limit_l_min -11
_diffrn_reflns_number 68430
_diffrn_reflns_point_group_measured_fraction_full 0.998
_diffrn_reflns_point_group_measured_fraction_max 0.992
_diffrn_reflns_theta_full 25.000
_diffrn_reflns_theta_max 25.117
_diffrn_reflns_theta_min 3.294
_diffrn_source 'SuperNova (Mo) X-ray Source'
_exptl_absorpt_coefficient_mu 1.042
_exptl_absorpt_correction_T_max 1.00000
_exptl_absorpt_correction_T_min 0.86436
_exptl_absorpt_correction_type multi-scan
_exptl_absorpt_process_details
;
CrysAlisPro, Agilent Technologies,
Version 1.171.35.19 (release 27-10-2011 CrysAlis171 .NET)
(compiled Oct 27 2011,15:02:11)
Empirical absorption correction using spherical harmonics,
 implemented in SCALE3 ABSPACK scaling algorithm.
;
_exptl_crystal_colour purple
_exptl_crystal_density_diffrn 1.672
_exptl_crystal_description Prism
_exptl_crystal_F_000 1440
_exptl_crystal_preparation 'Magnetic properties,Luminescent'
_exptl_crystal_size_max 0.060
_exptl_crystal_size_mid 0.060
_exptl_crystal_size_min 0.040
_refine_diff_density_max 0.664
_refine_diff_density_min -0.474
_refine_diff_density_rms 0.097
_refine_ls_extinction_method none
_refine_ls_goodness_of_fit_ref 1.051
_refine_ls_hydrogen_treatment constr
_refine_ls_matrix_type full
_refine_ls_number_parameters 406
_refine_ls_number_reflns 4979
_refine_ls_number_restraints 0
_refine_ls_restrained_S_all 1.051
_refine_ls_R_factor_all 0.1534
_refine_ls_R_factor_gt 0.0812
_refine_ls_shift/su_max 0.001
_refine_ls_shift/su_mean 0.000
_refine_ls_structure_factor_coef Fsqd
_refine_ls_weighting_details 'w=1/[\s^2^(Fo^2^)+(0.0392P)^2^+8.5239P] where P=(Fo^2^+2Fc^2^)/3'
_refine_ls_weighting_scheme calc
_refine_ls_wR_factor_gt 0.1448
_refine_ls_wR_factor_ref 0.1730
_reflns_Friedel_coverage 0.000
_reflns_number_gt 2827
_reflns_number_total 4979
_reflns_threshold_expression 'I > 2\s(I)'
_cod_data_source_file c8dt01473f2.cif
_cod_data_source_block shelx_Sam_SBDy20
_cod_depositor_comments 'Adding full bibliography for 7046660.cif.'
_cod_database_code 7046660
_shelx_shelxl_version_number 2014/7
_shelx_space_group_comment
;
The symmetry employed for this shelxl refinement is uniquely defined
by the following loop, which should always be used as a source of
symmetry information in preference to the above space-group names.
They are only intended as comments.
;
_shelx_estimated_absorpt_t_min 0.940
_shelx_estimated_absorpt_t_max 0.960

loop_
_space_group_symop_operation_xyz
'x, y, z'
'-x, y+1/2, -z+1/2'
'-x, -y, -z'
'x, -y-1/2, z-1/2'

loop_
_atom_site_label
_atom_site_type_symbol
_atom_site_fract_x
_atom_site_fract_y
_atom_site_fract_z
_atom_site_U_iso_or_equiv
_atom_site_adp_type
_atom_site_occupancy
_atom_site_site_symmetry_order
_atom_site_calc_flag
_atom_site_refinement_flags_posn
_atom_site_refinement_flags_adp
_atom_site_refinement_flags_occupancy
_atom_site_disorder_assembly
_atom_site_disorder_group
Fe1 Fe 0.74899(6) 0.33786(6) 0.64778(11) 0.0294(3) Uani 0.5 1 d . . P A 1
Mn1 Mn 0.74899(6) 0.33786(6) 0.64778(11) 0.0294(3) Uani 0.5 1 d . . P A 2
Fe11 Fe 0.74971(6) 0.66352(6) 0.57360(11) 0.0325(3) Uani 0.5 1 d . . P B 3
Mn11 Mn 0.74971(6) 0.66352(6) 0.57360(11) 0.0325(3) Uani 0.5 1 d . . P B 4
O1 O 0.6858(2) 0.4385(3) 0.6941(5) 0.0337(12) Uani 1 1 d . . . . .
O2 O 0.8153(2) 0.4292(3) 0.5635(5) 0.0331(12) Uani 1 1 d . . . . .
O3 O 0.8102(3) 0.2497(3) 0.5440(5) 0.0345(12) Uani 1 1 d . . . . .
O4 O 0.6856(2) 0.3219(3) 0.4566(5) 0.0306(12) Uani 1 1 d . . . . .
O5 O 0.8085(2) 0.1756(3) 0.3416(5) 0.0313(12) Uani 1 1 d . . . . .
O6 O 0.6829(2) 0.2430(3) 0.2610(5) 0.0325(12) Uani 1 1 d . . . . .
O11 O 0.6830(3) 0.5717(3) 0.6499(5) 0.0365(13) Uani 1 1 d . . . . .
O12 O 0.8146(3) 0.5627(3) 0.5268(5) 0.0374(13) Uani 1 1 d . . . . .
O13 O 0.8142(3) 0.7440(3) 0.4625(5) 0.0347(12) Uani 1 1 d . . . . .
O14 O 0.6885(3) 0.6763(3) 0.3838(5) 0.0350(12) Uani 1 1 d . . . . .
O15 O 0.8120(3) 0.8201(3) 0.2623(5) 0.0371(13) Uani 1 1 d . . . . .
O16 O 0.6874(3) 0.7483(3) 0.1785(5) 0.0338(12) Uani 1 1 d . . . . .
C1 C 0.7109(4) 0.5027(5) 0.6461(8) 0.0323(18) Uani 1 1 d . . . . .
C2 C 0.7874(4) 0.4980(5) 0.5723(8) 0.0311(18) Uani 1 1 d . . . . .
C3 C 0.7830(4) 0.2269(4) 0.4260(8) 0.0268(17) Uani 1 1 d . . . . .
C4 C 0.7108(4) 0.2681(4) 0.3771(8) 0.0262(16) Uani 1 1 d . . . . .
C13 C 0.7862(4) 0.7675(4) 0.3461(8) 0.0293(17) Uani 1 1 d . . . . .
C14 C 0.7145(4) 0.7270(4) 0.2979(8) 0.0304(18) Uani 1 1 d . . . . .
C0D C 0.7510(4) 0.0050(4) 0.6289(8) 0.0284(17) Uani 1 1 d . . . . .
H0D H 0.7554 -0.0172 0.5350 0.034 Uiso 1 1 calc R U . . .
C1D C 0.6873(4) -0.0105(4) 0.7014(8) 0.0312(18) Uani 1 1 d . . . . .
H1D H 0.6832 0.0062 0.7990 0.037 Uiso 1 1 calc R U . . .
C2D C 0.6284(4) -0.0504(4) 0.6341(8) 0.0307(18) Uani 1 1 d . . . . .
C3D C 0.5648(4) -0.1087(4) 0.4598(7) 0.0250(16) Uani 1 1 d . . . . .
C4D C 0.5435(4) -0.1407(4) 0.3324(7) 0.0314(18) Uani 1 1 d . . . . .
H4D H 0.5768 -0.1474 0.2555 0.038 Uiso 1 1 calc R U . . .
C5D C 0.4705(4) -0.1635(4) 0.3189(7) 0.0293(17) Uani 1 1 d . . . . .
H5D H 0.4530 -0.1879 0.2323 0.035 Uiso 1 1 calc R U . . .
C6D C 0.4224(4) -0.1502(4) 0.4344(7) 0.0298(17) Uani 1 1 d . . . . .
H6D H 0.3724 -0.1646 0.4222 0.036 Uiso 1 1 calc R U . . .
C7D C 0.4448(4) -0.1173(4) 0.5637(8) 0.0336(18) Uani 1 1 d . . . . .
H7D H 0.4121 -0.1086 0.6410 0.040 Uiso 1 1 calc R U . . .
C8D C 0.5184(4) -0.0978(4) 0.5733(7) 0.0311(18) Uani 1 1 d . . . . .
C9D C 0.5325(4) -0.0457(4) 0.8301(7) 0.0315(18) Uani 1 1 d . . . . .
H9D1 H 0.4886 -0.0110 0.8222 0.038 Uiso 1 1 calc R U . . .
H9D2 H 0.5703 -0.0158 0.8859 0.038 Uiso 1 1 calc R U . . .
C10D C 0.5133(4) -0.1218(4) 0.9100(8) 0.0383(19) Uani 1 1 d . . . . .
H10A H 0.4953 -0.1080 1.0060 0.058 Uiso 1 1 calc R U . . .
H10B H 0.4752 -0.1510 0.8561 0.058 Uiso 1 1 calc R U . . .
H10C H 0.5569 -0.1558 0.9197 0.058 Uiso 1 1 calc R U . . .
C11D C 0.8093(4) 0.0503(4) 0.6814(7) 0.0275(17) Uani 1 1 d . . . . .
H11D H 0.8076 0.0700 0.7775 0.033 Uiso 1 1 calc R U . . .
C12D C 0.8703(4) 0.0679(4) 0.5983(8) 0.0308(18) Uani 1 1 d . . . . .
C13D C 0.9435(3) 0.0676(4) 0.4107(8) 0.0265(17) Uani 1 1 d . . . . .
C14D C 0.9718(4) 0.0536(5) 0.2783(8) 0.0359(19) Uani 1 1 d . . . . .
H14D H 0.9489 0.0194 0.2091 0.043 Uiso 1 1 calc R U . . .
C15D C 1.0381(4) 0.0944(5) 0.2524(8) 0.039(2) Uani 1 1 d . . . . .
H15D H 1.0616 0.0872 0.1625 0.047 Uiso 1 1 calc R U . . .
C16D C 1.0694(4) 0.1438(5) 0.3535(8) 0.038(2) Uani 1 1 d . . . . .
H16D H 1.1142 0.1697 0.3312 0.045 Uiso 1 1 calc R U . . .
C17D C 1.0386(4) 0.1580(4) 0.4880(8) 0.0360(19) Uani 1 1 d . . . . .
H17D H 1.0611 0.1922 0.5578 0.043 Uiso 1 1 calc R U . . .
C18D C 0.9734(3) 0.1191(4) 0.5124(8) 0.0277(17) Uani 1 1 d . . . . .
C19D C 0.9326(4) 0.1700(4) 0.7583(7) 0.0361(19) Uani 1 1 d . . . . .
H19A H 0.8829 0.1805 0.7952 0.043 Uiso 1 1 calc R U . . .
H19B H 0.9536 0.2222 0.7284 0.043 Uiso 1 1 calc R U . . .
C20D C 0.9790(4) 0.1355(5) 0.8782(8) 0.045(2) Uani 1 1 d . . . . .
H20A H 0.9807 0.1735 0.9591 0.068 Uiso 1 1 calc R U . . .
H20B H 0.9579 0.0845 0.9103 0.068 Uiso 1 1 calc R U . . .
H20C H 1.0287 0.1262 0.8434 0.068 Uiso 1 1 calc R U . . .
O1D O 0.6337(2) -0.0791(3) 0.4996(5) 0.0321(12) Uani 1 1 d . . . . .
O11D O 0.8788(2) 0.0352(3) 0.4660(5) 0.0290(12) Uani 1 1 d . . . . .
N1D N 0.5600(3) -0.0626(3) 0.6844(6) 0.0310(14) Uani 1 1 d . . . . .
N11D N 0.9265(3) 0.1172(3) 0.6310(6) 0.0268(14) Uani 1 1 d . . . . .

loop_
_atom_site_aniso_label
_atom_site_aniso_U_11
_atom_site_aniso_U_22
_atom_site_aniso_U_33
_atom_site_aniso_U_23
_atom_site_aniso_U_13
_atom_site_aniso_U_12
Fe1 0.0310(7) 0.0295(6) 0.0278(6) -0.0005(5) 0.0040(5) 0.0005(5)
Mn1 0.0310(7) 0.0295(6) 0.0278(6) -0.0005(5) 0.0040(5) 0.0005(5)
Fe11 0.0321(7) 0.0303(6) 0.0353(7) 0.0005(5) 0.0038(5) -0.0011(5)
Mn11 0.0321(7) 0.0303(6) 0.0353(7) 0.0005(5) 0.0038(5) -0.0011(5)
O1 0.030(3) 0.031(3) 0.040(3) -0.001(2) 0.012(2) -0.006(2)
O2 0.027(3) 0.034(3) 0.038(3) 0.003(2) 0.005(2) 0.008(2)
O3 0.033(3) 0.031(3) 0.039(3) -0.001(2) -0.004(2) 0.002(2)
O4 0.031(3) 0.028(3) 0.033(3) -0.002(2) 0.005(2) 0.008(2)
O5 0.030(3) 0.035(3) 0.029(3) 0.002(2) 0.000(2) 0.003(2)
O6 0.028(3) 0.037(3) 0.033(3) 0.002(2) -0.003(2) 0.006(2)
O11 0.034(3) 0.032(3) 0.043(3) 0.004(2) 0.011(2) 0.005(2)
O12 0.033(3) 0.035(3) 0.045(3) -0.001(3) 0.016(2) -0.005(3)
O13 0.026(3) 0.040(3) 0.039(3) 0.005(3) 0.002(2) -0.007(2)
O14 0.033(3) 0.033(3) 0.039(3) -0.006(2) 0.007(2) -0.010(2)
O15 0.035(3) 0.036(3) 0.040(3) 0.002(3) 0.002(2) -0.005(2)
O16 0.028(3) 0.035(3) 0.038(3) -0.005(3) -0.002(2) 0.000(2)
C1 0.026(4) 0.036(5) 0.035(5) -0.006(4) -0.001(4) -0.002(4)
C2 0.023(4) 0.034(5) 0.036(5) -0.005(4) 0.000(4) 0.003(4)
C3 0.027(4) 0.025(4) 0.029(4) 0.003(3) 0.011(4) -0.001(3)
C4 0.026(4) 0.026(4) 0.026(4) 0.010(3) 0.005(3) 0.000(3)
C13 0.031(5) 0.026(4) 0.031(4) -0.008(4) 0.005(4) 0.003(4)
C14 0.031(5) 0.026(4) 0.034(5) -0.010(4) 0.005(4) -0.003(4)
C0D 0.024(4) 0.026(4) 0.035(4) -0.006(3) -0.008(3) 0.000(3)
C1D 0.027(4) 0.035(4) 0.033(4) 0.008(3) 0.003(4) -0.005(3)
C2D 0.022(4) 0.036(4) 0.034(5) 0.012(4) 0.003(3) 0.000(4)
C3D 0.026(4) 0.031(4) 0.018(4) 0.003(3) -0.001(3) -0.004(3)
C4D 0.030(4) 0.038(5) 0.026(4) 0.007(3) 0.008(3) -0.001(3)
C5D 0.037(5) 0.028(4) 0.023(4) 0.004(3) 0.002(3) -0.010(4)
C6D 0.021(4) 0.032(4) 0.037(5) 0.011(4) -0.004(3) -0.005(3)
C7D 0.024(4) 0.045(5) 0.032(4) 0.000(4) 0.007(3) 0.002(4)
C8D 0.036(5) 0.027(4) 0.030(4) -0.002(3) 0.012(4) 0.000(3)
C9D 0.028(4) 0.037(4) 0.030(4) 0.000(3) 0.003(3) -0.001(4)
C10D 0.039(5) 0.043(5) 0.033(5) 0.003(4) 0.009(4) 0.003(4)
C11D 0.033(4) 0.025(4) 0.024(4) 0.008(3) 0.001(3) 0.003(3)
C12D 0.026(4) 0.021(4) 0.045(5) 0.009(4) -0.005(4) 0.006(3)
C13D 0.012(4) 0.028(4) 0.039(5) 0.007(3) -0.003(3) -0.001(3)
C14D 0.030(5) 0.042(5) 0.036(5) 0.002(4) 0.000(4) 0.010(4)
C15D 0.039(5) 0.057(5) 0.022(4) 0.007(4) 0.008(4) 0.011(4)
C16D 0.021(4) 0.047(5) 0.045(5) 0.007(4) 0.005(4) 0.000(4)
C17D 0.038(5) 0.030(4) 0.040(5) 0.003(4) -0.003(4) 0.001(4)
C18D 0.013(4) 0.027(4) 0.043(5) 0.005(3) 0.003(3) 0.000(3)
C19D 0.031(4) 0.039(5) 0.039(5) -0.005(4) 0.009(4) -0.005(4)
C20D 0.060(6) 0.045(5) 0.031(5) -0.005(4) -0.010(4) -0.002(4)
O1D 0.024(3) 0.045(3) 0.027(3) -0.002(2) 0.005(2) -0.002(2)
O11D 0.025(3) 0.031(3) 0.031(3) -0.001(2) 0.003(2) -0.003(2)
N1D 0.030(4) 0.034(4) 0.029(3) 0.003(3) 0.005(3) 0.002(3)
N11D 0.024(3) 0.024(3) 0.032(4) 0.001(3) 0.003(3) 0.000(3)

loop_
_atom_type_symbol
_atom_type_description
_atom_type_scat_dispersion_real
_atom_type_scat_dispersion_imag
_atom_type_scat_source
C C 0.0033 0.0016 'International Tables Vol C Tables 4.2.6.8 and 6.1.1.4'
H H 0.0000 0.0000 'International Tables Vol C Tables 4.2.6.8 and 6.1.1.4'
N N 0.0061 0.0033 'International Tables Vol C Tables 4.2.6.8 and 6.1.1.4'
O O 0.0106 0.0060 'International Tables Vol C Tables 4.2.6.8 and 6.1.1.4'
Mn Mn 0.3368 0.7283 'International Tables Vol C Tables 4.2.6.8 and 6.1.1.4'
Fe Fe 0.3463 0.8444 'International Tables Vol C Tables 4.2.6.8 and 6.1.1.4'

loop_
_geom_angle_atom_site_label_1
_geom_angle_atom_site_label_2
_geom_angle_atom_site_label_3
_geom_angle
_geom_angle_site_symmetry_1
_geom_angle_site_symmetry_3
O1 Fe1 O3 164.20(19) . .
O1 Fe1 O6 94.94(18) . 4_566
O3 Fe1 O6 95.57(18) . 4_566
O1 Fe1 O2 79.69(18) . .
O3 Fe1 O2 91.15(18) . .
O6 Fe1 O2 171.26(19) 4_566 .
O1 Fe1 O5 101.06(18) . 4_566
O3 Fe1 O5 92.59(19) . 4_566
O6 Fe1 O5 78.42(18) 4_566 4_566
O2 Fe1 O5 95.74(18) . 4_566
O1 Fe1 O4 88.53(18) . .
O3 Fe1 O4 79.44(18) . .
O6 Fe1 O4 91.50(18) 4_566 .
O2 Fe1 O4 95.22(18) . .
O5 Fe1 O4 166.56(18) 4_566 .
O1 Mn1 O3 164.20(19) . .
O1 Mn1 O6 94.94(18) . 4_566
O3 Mn1 O6 95.57(18) . 4_566
O1 Mn1 O2 79.69(18) . .
O3 Mn1 O2 91.15(18) . .
O6 Mn1 O2 171.26(19) 4_566 .
O1 Mn1 O5 101.06(18) . 4_566
O3 Mn1 O5 92.59(19) . 4_566
O6 Mn1 O5 78.42(18) 4_566 4_566
O2 Mn1 O5 95.74(18) . 4_566
O1 Mn1 O4 88.53(18) . .
O3 Mn1 O4 79.44(18) . .
O6 Mn1 O4 91.50(18) 4_566 .
O2 Mn1 O4 95.22(18) . .
O5 Mn1 O4 166.56(18) 4_566 .
O13 Fe11 O11 169.6(2) . .
O13 Fe11 O14 79.45(19) . .
O11 Fe11 O14 92.93(19) . .
O13 Fe11 O15 91.4(2) . 4_576
O11 Fe11 O15 97.23(19) . 4_576
O14 Fe11 O15 166.67(19) . 4_576
O13 Fe11 O16 95.50(18) . 4_576
O11 Fe11 O16 91.74(18) . 4_576
O14 Fe11 O16 91.79(19) . 4_576
O15 Fe11 O16 79.34(19) 4_576 4_576
O13 Fe11 O12 94.89(19) . .
O11 Fe11 O12 79.67(19) . .
O14 Fe11 O12 101.84(19) . .
O15 Fe11 O12 88.50(19) 4_576 .
O16 Fe11 O12 164.17(19) 4_576 .
O13 Mn11 O11 169.6(2) . .
O13 Mn11 O14 79.45(19) . .
O11 Mn11 O14 92.93(19) . .
O13 Mn11 O15 91.4(2) . 4_576
O11 Mn11 O15 97.23(19) . 4_576
O14 Mn11 O15 166.67(19) . 4_576
O13 Mn11 O16 95.50(18) . 4_576
O11 Mn11 O16 91.74(18) . 4_576
O14 Mn11 O16 91.79(19) . 4_576
O15 Mn11 O16 79.34(19) 4_576 4_576
O13 Mn11 O12 94.89(19) . .
O11 Mn11 O12 79.67(19) . .
O14 Mn11 O12 101.84(19) . .
O15 Mn11 O12 88.50(19) 4_576 .
O16 Mn11 O12 164.17(19) 4_576 .
C1 O1 Fe1 113.9(4) . .
C1 O1 Mn1 113.9(4) . .
C2 O2 Fe1 113.4(4) . .
C2 O2 Mn1 113.4(4) . .
C3 O3 Fe1 114.0(4) . .
C3 O3 Mn1 114.0(4) . .
C4 O4 Fe1 112.4(4) . .
C4 O4 Mn1 112.4(4) . .
C3 O5 Mn1 114.5(5) . 4_565
C3 O5 Fe1 114.5(5) . 4_565
C4 O6 Mn1 114.2(4) . 4_565
C4 O6 Fe1 114.2(4) . 4_565
C1 O11 Fe11 114.8(4) . .
C1 O11 Mn11 114.8(4) . .
C2 O12 Fe11 112.6(4) . .
C2 O12 Mn11 112.6(4) . .
C13 O13 Fe11 113.7(5) . .
C13 O13 Mn11 113.7(5) . .
C14 O14 Fe11 113.5(5) . .
C14 O14 Mn11 113.5(5) . .
C13 O15 Mn11 113.6(5) . 4_575
C13 O15 Fe11 113.6(5) . 4_575
C14 O16 Mn11 113.2(4) . 4_575
C14 O16 Fe11 113.2(4) . 4_575
O1 C1 O11 128.3(7) . .
O1 C1 C2 116.6(6) . .
O11 C1 C2 115.0(6) . .
O2 C2 O12 126.3(7) . .
O2 C2 C1 116.1(6) . .
O12 C2 C1 117.6(6) . .
O5 C3 O3 127.2(7) . .
O5 C3 C4 116.2(7) . .
O3 C3 C4 116.6(6) . .
O4 C4 O6 126.4(7) . .
O4 C4 C3 117.5(6) . .
O6 C4 C3 116.1(6) . .
O13 C13 O15 126.4(7) . .
O13 C13 C14 117.0(7) . .
O15 C13 C14 116.7(7) . .
O14 C14 O16 126.7(7) . .
O14 C14 C13 116.0(7) . .
O16 C14 C13 117.2(6) . .
C1D C0D C11D 125.5(7) . .
C1D C0D H0D 117.3 . .
C11D C0D H0D 117.3 . .
C0D C1D C2D 121.3(7) . .
C0D C1D H1D 119.3 . .
C2D C1D H1D 119.3 . .
O1D C2D N1D 110.3(6) . .
O1D C2D C1D 121.1(6) . .
N1D C2D C1D 128.6(7) . .
C4D C3D C8D 123.4(7) . .
C4D C3D O1D 128.2(6) . .
C8D C3D O1D 108.4(6) . .
C3D C4D C5D 116.8(6) . .
C3D C4D H4D 121.6 . .
C5D C4D H4D 121.6 . .
C4D C5D C6D 119.7(7) . .
C4D C5D H5D 120.2 . .
C6D C5D H5D 120.2 . .
C7D C6D C5D 122.9(7) . .
C7D C6D H6D 118.6 . .
C5D C6D H6D 118.6 . .
C6D C7D C8D 115.2(6) . .
C6D C7D H7D 122.4 . .
C8D C7D H7D 122.4 . .
C3D C8D C7D 121.9(7) . .
C3D C8D N1D 106.5(6) . .
C7D C8D N1D 131.5(6) . .
N1D C9D C10D 112.0(6) . .
N1D C9D H9D1 109.2 . .
C10D C9D H9D1 109.2 . .
N1D C9D H9D2 109.2 . .
C10D C9D H9D2 109.2 . .
H9D1 C9D H9D2 107.9 . .
C9D C10D H10A 109.5 . .
C9D C10D H10B 109.5 . .
H10A C10D H10B 109.5 . .
C9D C10D H10C 109.5 . .
H10A C10D H10C 109.5 . .
H10B C10D H10C 109.5 . .
C0D C11D C12D 122.4(7) . .
C0D C11D H11D 118.8 . .
C12D C11D H11D 118.8 . .
N11D C12D O11D 110.6(6) . .
N11D C12D C11D 128.0(7) . .
O11D C12D C11D 121.3(6) . .
C14D C13D C18D 124.8(6) . .
C14D C13D O11D 126.7(6) . .
C18D C13D O11D 108.5(6) . .
C13D C14D C15D 114.2(7) . .
C13D C14D H14D 122.9 . .
C15D C14D H14D 122.9 . .
C16D C15D C14D 121.6(7) . .
C16D C15D H15D 119.2 . .
C14D C15D H15D 119.2 . .
C15D C16D C17D 123.1(7) . .
C15D C16D H16D 118.5 . .
C17D C16D H16D 118.5 . .
C18D C17D C16D 115.3(7) . .
C18D C17D H17D 122.4 . .
C16D C17D H17D 122.4 . .
C17D C18D C13D 121.0(6) . .
C17D C18D N11D 132.7(7) . .
C13D C18D N11D 106.3(6) . .
N11D C19D C20D 113.7(6) . .
N11D C19D H19A 108.8 . .
C20D C19D H19A 108.8 . .
N11D C19D H19B 108.8 . .
C20D C19D H19B 108.8 . .
H19A C19D H19B 107.7 . .
C19D C20D H20A 109.5 . .
C19D C20D H20B 109.5 . .
H20A C20D H20B 109.5 . .
C19D C20D H20C 109.5 . .
H20A C20D H20C 109.5 . .
H20B C20D H20C 109.5 . .
C2D O1D C3D 107.1(5) . .
C12D O11D C13D 106.6(5) . .
C2D N1D C8D 107.7(6) . .
C2D N1D C9D 127.9(6) . .
C8D N1D C9D 124.4(6) . .
C12D N11D C18D 108.0(6) . .
C12D N11D C19D 126.3(6) . .
C18D N11D C19D 125.0(6) . .

loop_
_geom_bond_atom_site_label_1
_geom_bond_atom_site_label_2
_geom_bond_distance
_geom_bond_site_symmetry_2
Fe1 O1 2.080(5) .
Fe1 O3 2.085(5) .
Fe1 O6 2.097(5) 4_566
Fe1 O2 2.098(5) .
Fe1 O5 2.100(5) 4_566
Fe1 O4 2.120(5) .
Mn1 O1 2.080(5) .
Mn1 O3 2.085(5) .
Mn1 O6 2.097(5) 4_566
Mn1 O2 2.098(5) .
Mn1 O5 2.100(5) 4_566
Mn1 O4 2.120(5) .
Fe11 O13 2.067(5) .
Fe11 O11 2.082(5) .
Fe11 O14 2.083(5) .
Fe11 O15 2.091(5) 4_576
Fe11 O16 2.101(5) 4_576
Fe11 O12 2.101(5) .
Mn11 O13 2.067(5) .
Mn11 O11 2.082(5) .
Mn11 O14 2.083(5) .
Mn11 O15 2.091(5) 4_576
Mn11 O16 2.101(5) 4_576
Mn11 O12 2.101(5) .
O1 C1 1.246(8) .
O2 C2 1.256(8) .
O3 C3 1.253(8) .
O4 C4 1.251(8) .
O5 C3 1.251(7) .
O5 Mn1 2.100(5) 4_565
O5 Fe1 2.100(5) 4_565
O6 C4 1.256(8) .
O6 Mn1 2.097(5) 4_565
O6 Fe1 2.097(5) 4_565
O11 C1 1.254(8) .
O12 C2 1.259(8) .
O13 C13 1.250(8) .
O14 C14 1.256(8) .
O15 C13 1.265(8) .
O15 Mn11 2.091(5) 4_575
O15 Fe11 2.091(5) 4_575
O16 C14 1.258(8) .
O16 Mn11 2.101(5) 4_575
O16 Fe11 2.101(5) 4_575
C1 C2 1.565(9) .
C3 C4 1.549(10) .
C13 C14 1.533(10) .
C0D C1D 1.375(9) .
C0D C11D 1.388(9) .
C0D H0D 0.9500 .
C1D C2D 1.404(9) .
C1D H1D 0.9500 .
C2D O1D 1.340(8) .
C2D N1D 1.355(8) .
C3D C4D 1.347(9) .
C3D C8D 1.372(8) .
C3D O1D 1.397(7) .
C4D C5D 1.392(9) .
C4D H4D 0.9500 .
C5D C6D 1.411(9) .
C5D H5D 0.9500 .
C6D C7D 1.374(9) .
C6D H6D 0.9500 .
C7D C8D 1.386(9) .
C7D H7D 0.9500 .
C8D N1D 1.400(9) .
C9D N1D 1.474(8) .
C9D C10D 1.509(9) .
C9D H9D1 0.9900 .
C9D H9D2 0.9900 .
C10D H10A 0.9800 .
C10D H10B 0.9800 .
C10D H10C 0.9800 .
C11D C12D 1.395(9) .
C11D H11D 0.9500 .
C12D N11D 1.346(8) .
C12D O11D 1.351(8) .
C13D C14D 1.358(9) .
C13D C18D 1.380(9) .
C13D O11D 1.402(7) .
C14D C15D 1.413(10) .
C14D H14D 0.9500 .
C15D C16D 1.365(10) .
C15D H15D 0.9500 .
C16D C17D 1.394(9) .
C16D H16D 0.9500 .
C17D C18D 1.378(9) .
C17D H17D 0.9500 .
C18D N11D 1.403(8) .
C19D N11D 1.472(8) .
C19D C20D 1.502(10) .
C19D H19A 0.9900 .
C19D H19B 0.9900 .
C20D H20A 0.9800 .
C20D H20B 0.9800 .
C20D H20C 0.9800 .
